data_7243580
loop_
_publ_author_name
'Chen, Yifu'
'Jing, Bo'
'Chang, Zewei'
'Gong, Junbo'

_publ_section_title
;
 Desolvation induced crystal jumping: reversible hydration and dehydration
 of a spironolactone--saccharin cocrystal with water as the jumping-mate
;
_journal_issue 39
_journal_name_full CrystEngComm
_journal_page_first 6838
_journal_page_last 6842
_journal_paper_doi 10.1039/D1CE00830G
_journal_volume 23
_journal_year 2021
_chemical_absolute_configuration ad
_chemical_formula_moiety 'C24 H32 O4 S, H0.25 O0.13, C7 H5 N O3 S'
_chemical_formula_sum 'C31 H37.25 N O7.12 S2'
_chemical_formula_weight 601.99
_space_group_crystal_system monoclinic
_space_group_IT_number 5
_space_group_name_Hall 'C 2y'
_space_group_name_H-M_alt 'C 1 2 1'
_atom_sites_solution_hydrogens difmap
_atom_sites_solution_primary direct
_audit_creation_date 2021-03-09
_audit_creation_method
;
Olex2 1.2
(compiled 2018.05.29 svn.r3508 for OlexSys, GUI svn.r5506)
;
_audit_update_record
;
2021-03-14 deposited with the CCDC.	2021-09-24 downloaded from the CCDC.
;
_cell_angle_alpha 90
_cell_angle_beta 121.404(3)
_cell_angle_gamma 90
_cell_formula_units_Z 4
_cell_length_a 25.321(6)
_cell_length_b 6.4135(15)
_cell_length_c 22.097(5)
_cell_measurement_reflns_used 3543
_cell_measurement_temperature 298(1)
_cell_measurement_theta_max 27.74
_cell_measurement_theta_min 2.62
_cell_volume 3062.8(12)
_computing_cell_refinement 'SAINT v7.68A (Bruker, 2009)'
_computing_data_collection 'Bruker APEX2'
_computing_data_reduction 'SAINT v7.68A (Bruker, 2009)'
_computing_molecular_graphics 'Olex2 (Dolomanov et al., 2009)'
_computing_publication_material 'Olex2 (Dolomanov et al., 2009)'
_computing_structure_refinement 'XL (Sheldrick, 2008)'
_computing_structure_solution 'ShelXS (Sheldrick, 2008)'
_diffrn_ambient_temperature 298(1)
_diffrn_measured_fraction_theta_full 0.994
_diffrn_measured_fraction_theta_max 0.986
_diffrn_measurement_device_type 'Bruker APEX-II CCD'
_diffrn_measurement_method '\f and \w scans'
_diffrn_radiation_monochromator graphite
_diffrn_radiation_type MoK\a
_diffrn_radiation_wavelength 0.71073
_diffrn_reflns_av_R_equivalents 0.0362
_diffrn_reflns_av_unetI/netI 0.0695
_diffrn_reflns_Laue_measured_fraction_full 0.994
_diffrn_reflns_Laue_measured_fraction_max 0.986
_diffrn_reflns_limit_h_max 34
_diffrn_reflns_limit_h_min -36
_diffrn_reflns_limit_k_max 9
_diffrn_reflns_limit_k_min -8
_diffrn_reflns_limit_l_max 31
_diffrn_reflns_limit_l_min -30
_diffrn_reflns_number 16159
_diffrn_reflns_point_group_measured_fraction_full 0.965
_diffrn_reflns_point_group_measured_fraction_max 0.922
_diffrn_reflns_theta_full 25.242
_diffrn_reflns_theta_max 30.745
_diffrn_reflns_theta_min 1.611
_diffrn_standards_number 0
_exptl_absorpt_coefficient_mu 0.221
_exptl_absorpt_correction_T_max 0.7461
_exptl_absorpt_correction_T_min 0.6537
_exptl_absorpt_correction_type multi-scan
_exptl_absorpt_process_details 'SADABS-2008/1 (Bruker,2008)'
_exptl_crystal_colour colourless
_exptl_crystal_colour_primary colourless
_exptl_crystal_density_diffrn 1.305
_exptl_crystal_description block
_exptl_crystal_F_000 1277
_exptl_crystal_size_max 0.8
_exptl_crystal_size_mid 0.2
_exptl_crystal_size_min 0.1
_refine_diff_density_max 0.252
_refine_diff_density_min -0.233
_refine_diff_density_rms 0.042
_refine_ls_abs_structure_details
;
 Flack x determined using 1729 quotients [(I+)-(I-)]/[(I+)+(I-)]
 (Parsons, Flack and Wagner, Acta Cryst. B69 (2013) 249-259).
;
_refine_ls_abs_structure_Flack 0.02(5)
_refine_ls_extinction_method none
_refine_ls_goodness_of_fit_ref 0.991
_refine_ls_hydrogen_treatment noref
_refine_ls_matrix_type full
_refine_ls_number_parameters 375
_refine_ls_number_reflns 8823
_refine_ls_number_restraints 3
_refine_ls_restrained_S_all 0.995
_refine_ls_R_factor_all 0.0948
_refine_ls_R_factor_gt 0.0525
_refine_ls_shift/su_max 0.003
_refine_ls_shift/su_mean 0.000
_refine_ls_structure_factor_coef Fsqd
_refine_ls_weighting_details 'w=1/[\s^2^(Fo^2^)+(0.0560P)^2^] where P=(Fo^2^+2Fc^2^)/3'
_refine_ls_weighting_scheme calc
_refine_ls_wR_factor_gt 0.1119
_refine_ls_wR_factor_ref 0.1288
_reflns_Friedel_coverage 0.729
_reflns_Friedel_fraction_full 0.929
_reflns_Friedel_fraction_max 0.846
_reflns_number_gt 5560
_reflns_number_total 8823
_reflns_threshold_expression 'I > 2\s(I)'
_cod_data_source_file d1ce00830g6.cif
_cod_data_source_block mo_210305a_0m
_cod_depositor_comments 'Adding full bibliography for 7243578--7243582.cif.'
_cod_database_code 7243580
_shelx_shelxl_version_number 2014/7
_shelx_space_group_comment
;
The symmetry employed for this shelxl refinement is uniquely defined
by the following loop, which should always be used as a source of
symmetry information in preference to the above space-group names.
They are only intended as comments.
;
_shelx_estimated_absorpt_t_max 0.978
_shelx_estimated_absorpt_t_min 0.843
_olex2_refinement_description
;
1. Restrained distances
 H8A-O8
 0.85 with sigma of 0.001
 H8A_$1-H8A
 1.35 with sigma of 0.02
2. Others
 Fixed Sof: O8(0.125) H8A(0.25)
 Fixed Uiso: H2A(0.061) H2B(0.061) H3A(0.072) H3B(0.072) H5(0.063) H7A(0.069)
 H7B(0.069) H8(0.056) H9(0.047) H10(0.043) H11A(0.051) H11B(0.051) H12A(0.049)
 H12B(0.049) H14(0.043) H15A(0.058) H15B(0.058) H16A(0.06) H16B(0.06)
 H18A(0.051) H18B(0.051) H19A(0.059) H19B(0.059) H21A(0.101) H21B(0.101)
 H21C(0.101) H22A(0.081) H22B(0.081) H22C(0.081) H24A(0.135) H24B(0.135)
 H24C(0.135) H8A(0.246) H28(0.077) H29(0.107) H30(0.11) H31(0.101) H1(0.071)
 Fixed X: H2A(0.1025) H2B(0.0646) H3A(0.0184) H3B(0.0072) H5(0.1499)
 H7A(0.234399) H7B(0.217) H8(0.3098) H9(0.2478) H10(0.2017) H11A(0.1392)
 H11B(0.1645) H12A(0.2359) H12B(0.2147) H14(0.3106) H15A(0.3941) H15B(0.365901)
 H16A(0.407) H16B(0.434999) H18A(0.3791) H18B(0.320601) H19A(0.443999)
 H19B(0.3944) H21A(0.107301) H21B(0.151601) H21C(0.0831) H22A(0.2658)
 H22B(0.312301) H22C(0.2418) H24A(0.4359) H24B(0.3749) H24C(0.4188) O8(0.5)
 H8A(0.470099) H28(0.006499) H29(0.0825) H30(0.183201) H31(0.2134) H1(0.0757)
 Fixed Y: H2A(0.627101) H2B(0.8254) H3A(0.8378) H3B(0.615901) H5(0.638101)
 H7A(0.847) H7B(1.061701) H8(0.9712) H9(1.120701) H10(0.7187) H11A(0.8563)
 H11B(1.0814) H12A(0.75) H12B(0.9472) H14(0.7862) H15A(0.946199) H15B(1.1715)
 H16A(1.189) H16B(0.9636) H18A(0.6569) H18B(0.6568) H19A(0.7433) H19B(0.6195)
 H21A(1.177) H21B(1.2076) H21C(1.1347) H22A(1.286399) H22B(1.3198) H22C(1.2857)
 H24A(0.425) H24B(0.311601) H24C(0.4087) H8A(0.8343) H28(-0.364699) H29(-
 0.5647) H30(-0.458899) H31(-0.151899) H1(0.306399)
 Fixed Z: H2A(0.116) H2B(0.075) H3A(0.143101) H3B(0.1084) H5(0.311101)
 H7A(0.351301) H7B(0.311601) H8(0.3265) H9(0.2173) H10(0.163401) H11A(0.051101)
 H11B(0.0787) H12A(0.073) H12B(0.023701) H14(0.200399) H15A(0.289499)
 H15B(0.2644) H16A(0.195901) H16B(0.220901) H18A(0.166301) H18B(0.0884)
 H19A(0.128901) H19B(0.060901) H21A(0.120501) H21B(0.202399) H21C(0.171801)
 H22A(0.0684) H22B(0.1497) H22C(0.121001) H24A(0.4032) H24B(0.3866)
 H24C(0.461801) O8(0) H8A(0.0009) H28(0.3701) H29(0.4642) H30(0.5235)
 H31(0.496699) H1(0.3121)
;
_olex2_submission_special_instructions 'No special instructions were received'

loop_
_space_group_symop_operation_xyz
'x, y, z'
'-x, y, -z'
'x+1/2, y+1/2, z'
'-x+1/2, y+1/2, -z'

loop_
_atom_site_label
_atom_site_type_symbol
_atom_site_fract_x
_atom_site_fract_y
_atom_site_fract_z
_atom_site_U_iso_or_equiv
_atom_site_adp_type
_atom_site_occupancy
_atom_site_site_symmetry_order
_atom_site_calc_flag
_atom_site_refinement_flags_posn
_atom_site_refinement_flags_adp
_atom_site_refinement_flags_occupancy
_atom_site_disorder_assembly
_atom_site_disorder_group
C1 C 0.13902(15) 0.8943(6) 0.17364(18) 0.0426(8) Uani 1 1 d . . . . .
C2 C 0.08563(15) 0.7559(7) 0.12092(19) 0.0509(9) Uani 1 1 d . . . . .
H2A H 0.1025 0.6271 0.1160 0.061 Uiso 1 1 d . . . . .
H2B H 0.0646 0.8254 0.0750 0.061 Uiso 1 1 d . . . . .
C3 C 0.03857(16) 0.7079(7) 0.1426(2) 0.0602(11) Uani 1 1 d . . . . .
H3A H 0.0184 0.8378 0.1431 0.072 Uiso 1 1 d . . . . .
H3B H 0.0072 0.6159 0.1084 0.072 Uiso 1 1 d . . . . .
C4 C 0.06972(15) 0.6115(7) 0.21377(19) 0.0509(8) Uani 1 1 d . . . . .
C5 C 0.13101(17) 0.6859(6) 0.26486(19) 0.0522(9) Uani 1 1 d . . . . .
H5 H 0.1499 0.6381 0.3111 0.063 Uiso 1 1 d . . . . .
C6 C 0.16201(15) 0.8219(6) 0.24920(18) 0.0452(8) Uani 1 1 d . . . . .
C7 C 0.22253(18) 0.9127(7) 0.30669(19) 0.0579(10) Uani 1 1 d . . . . .
H7A H 0.2344 0.8470 0.3513 0.069 Uiso 1 1 d . . . . .
H7B H 0.2170 1.0617 0.3116 0.069 Uiso 1 1 d . . . . .
C8 C 0.27458(16) 0.8857(6) 0.29171(18) 0.0469(8) Uani 1 1 d . . . . .
H8 H 0.3098 0.9712 0.3265 0.056 Uiso 1 1 d . . . . .
C9 C 0.25481(14) 0.9685(5) 0.21773(16) 0.0391(7) Uani 1 1 d . . . . .
H9 H 0.2478 1.1207 0.2173 0.047 Uiso 1 1 d . . . . .
C10 C 0.19358(14) 0.8671(5) 0.16052(16) 0.0354(6) Uani 1 1 d . . . . .
H10 H 0.2017 0.7187 0.1634 0.043 Uiso 1 1 d . . . . .
C11 C 0.17544(14) 0.9329(6) 0.08516(16) 0.0427(8) Uani 1 1 d . . . . .
H11A H 0.1392 0.8563 0.0511 0.051 Uiso 1 1 d . . . . .
H11B H 0.1645 1.0814 0.0787 0.051 Uiso 1 1 d . . . . .
C12 C 0.22754(14) 0.8962(6) 0.07089(16) 0.0412(7) Uani 1 1 d . . . . .
H12A H 0.2359 0.7500 0.0730 0.049 Uiso 1 1 d . . . . .
H12B H 0.2147 0.9472 0.0237 0.049 Uiso 1 1 d . . . . .
C13 C 0.28628(14) 1.0097(5) 0.12503(16) 0.0367(7) Uani 1 1 d . . . . .
C14 C 0.30439(14) 0.9354(5) 0.19960(16) 0.0361(7) Uani 1 1 d . . . . .
H14 H 0.3106 0.7862 0.2004 0.043 Uiso 1 1 d . . . . .
C15 C 0.36915(14) 1.0316(6) 0.24848(17) 0.0484(8) Uani 1 1 d . . . . .
H15A H 0.3941 0.9462 0.2895 0.058 Uiso 1 1 d . . . . .
H15B H 0.3659 1.1715 0.2644 0.058 Uiso 1 1 d . . . . .
C16 C 0.39748(14) 1.0435(6) 0.20096(18) 0.0500(8) Uani 1 1 d . . . . .
H16A H 0.4070 1.1890 0.1959 0.060 Uiso 1 1 d . . . . .
H16B H 0.4350 0.9636 0.2209 0.060 Uiso 1 1 d . . . . .
C17 C 0.34760(14) 0.9552(5) 0.12889(16) 0.0386(7) Uani 1 1 d . . . . .
C18 C 0.35898(15) 0.7262(6) 0.12082(17) 0.0429(8) Uani 1 1 d . . . . .
H18A H 0.3791 0.6569 0.1663 0.051 Uiso 1 1 d . . . . .
H18B H 0.3206 0.6568 0.0884 0.051 Uiso 1 1 d . . . . .
C19 C 0.40081(16) 0.7363(7) 0.09116(18) 0.0497(9) Uani 1 1 d . . . . .
H19A H 0.4440 0.7433 0.1289 0.059 Uiso 1 1 d . . . . .
H19B H 0.3944 0.6195 0.0609 0.059 Uiso 1 1 d . . . . .
C20 C 0.38177(16) 0.9342(7) 0.04962(19) 0.0514(9) Uani 1 1 d . . . . .
C21 C 0.1183(2) 1.1234(8) 0.1664(2) 0.0675(11) Uani 1 1 d . . . . .
H21A H 0.1073 1.1770 0.1205 0.101 Uiso 1 1 d . . . . .
H21B H 0.1516 1.2076 0.2024 0.101 Uiso 1 1 d . . . . .
H21C H 0.0831 1.1347 0.1718 0.101 Uiso 1 1 d . . . . .
C22 C 0.27559(18) 1.2460(6) 0.1151(2) 0.0539(9) Uani 1 1 d . . . . .
H22A H 0.2658 1.2864 0.0684 0.081 Uiso 1 1 d . . . . .
H22B H 0.3123 1.3198 0.1497 0.081 Uiso 1 1 d . . . . .
H22C H 0.2418 1.2857 0.1210 0.081 Uiso 1 1 d . . . . .
C23 C 0.3682(2) 0.6232(10) 0.3873(2) 0.0838(15) Uani 1 1 d . . . . .
C24 C 0.4023(3) 0.4224(11) 0.4117(3) 0.0915(17) Uani 1 1 d . . . . .
H24A H 0.4359 0.4250 0.4032 0.135 Uiso 1 1 d . . . . .
H24B H 0.3749 0.3116 0.3866 0.135 Uiso 1 1 d . . . . .
H24C H 0.4188 0.4087 0.4618 0.135 Uiso 1 1 d . . . . .
O1 O 0.04450(12) 0.4757(5) 0.22925(16) 0.0666(8) Uani 1 1 d . . . . .
O2 O 0.35061(10) 1.0558(4) 0.07100(12) 0.0482(6) Uani 1 1 d . . . . .
O3 O 0.39000(14) 0.9883(6) 0.00335(16) 0.0779(10) Uani 1 1 d . . . . .
O4 O 0.3866(2) 0.7826(9) 0.4208(2) 0.171(3) Uani 1 1 d . . . . .
O8 O 0.5000 0.7774(5) 0.0000 0.164(12) Uani 0.25 2 d DS T P . .
H8A H 0.4701 0.8343 0.0009 0.246 Uiso 0.25 1 d D . . . .
S1 S 0.29940(4) 0.61237(17) 0.30401(5) 0.0567(3) Uani 1 1 d . . . . .
C25 C 0.13630(16) 0.1220(8) 0.3886(2) 0.0612(11) Uani 1 1 d . . . . .
C26 C 0.12758(16) -0.0755(7) 0.41620(18) 0.0566(10) Uani 1 1 d . . . . .
C27 C 0.06678(16) -0.1436(6) 0.37981(17) 0.0485(9) Uani 1 1 d . . . . .
C28 C 0.0478(2) -0.3249(7) 0.3954(2) 0.0649(11) Uani 1 1 d . . . . .
H28 H 0.0065 -0.3647 0.3701 0.077 Uiso 1 1 d . . . . .
C29 C 0.0931(3) -0.4434(8) 0.4512(3) 0.0892(16) Uani 1 1 d . . . . .
H29 H 0.0825 -0.5647 0.4642 0.107 Uiso 1 1 d . . . . .
C30 C 0.1535(3) -0.3786(11) 0.4870(2) 0.0917(17) Uani 1 1 d . . . . .
H30 H 0.1832 -0.4589 0.5235 0.110 Uiso 1 1 d . . . . .
C31 C 0.1721(2) -0.1958(11) 0.4713(2) 0.0850(17) Uani 1 1 d . . . . .
H31 H 0.2134 -0.1519 0.4967 0.101 Uiso 1 1 d . . . . .
N1 N 0.07979(14) 0.1901(5) 0.33442(17) 0.0588(8) Uani 1 1 d . . . . .
H1 H 0.0757 0.3064 0.3121 0.071 Uiso 1 1 d . . . . .
O5 O -0.02040(13) 0.1385(6) 0.33100(18) 0.0820(10) Uani 1 1 d . . . . .
O6 O -0.00486(13) -0.0399(5) 0.24424(13) 0.0689(8) Uani 1 1 d . . . . .
O7 O 0.18440(13) 0.2124(7) 0.40731(19) 0.0941(12) Uani 1 1 d . . . . .
S2 S 0.02042(4) 0.03969(15) 0.31440(5) 0.0500(2) Uani 1 1 d . . . . .

loop_
_atom_site_aniso_label
_atom_site_aniso_U_11
_atom_site_aniso_U_22
_atom_site_aniso_U_33
_atom_site_aniso_U_23
_atom_site_aniso_U_13
_atom_site_aniso_U_12
C1 0.0438(17) 0.040(2) 0.0531(19) 0.0012(15) 0.0319(15) -0.0010(15)
C2 0.0401(17) 0.067(3) 0.051(2) 0.0030(18) 0.0275(16) -0.0088(17)
C3 0.0408(18) 0.075(3) 0.069(2) 0.006(2) 0.0317(19) -0.0076(19)
C4 0.0458(18) 0.056(2) 0.069(2) 0.003(2) 0.0418(17) -0.0002(17)
C5 0.054(2) 0.060(3) 0.055(2) 0.0056(18) 0.0373(18) 0.0030(18)
C6 0.0465(18) 0.052(2) 0.0497(19) -0.0088(16) 0.0335(16) -0.0048(16)
C7 0.062(2) 0.074(3) 0.049(2) -0.0185(19) 0.0368(18) -0.018(2)
C8 0.0473(18) 0.054(2) 0.0440(17) -0.0133(16) 0.0267(15) -0.0173(17)
C9 0.0423(16) 0.0341(18) 0.0423(16) -0.0062(13) 0.0229(14) -0.0099(13)
C10 0.0352(14) 0.0318(16) 0.0424(16) -0.0013(13) 0.0224(13) -0.0043(12)
C11 0.0378(15) 0.048(2) 0.0406(17) 0.0040(15) 0.0190(14) -0.0035(15)
C12 0.0378(16) 0.049(2) 0.0363(16) 0.0023(14) 0.0187(13) -0.0071(14)
C13 0.0368(14) 0.0313(18) 0.0425(16) 0.0032(13) 0.0210(13) -0.0064(13)
C14 0.0366(15) 0.0323(17) 0.0396(15) -0.0026(13) 0.0200(13) -0.0094(13)
C15 0.0405(16) 0.056(2) 0.0474(18) -0.0147(17) 0.0223(14) -0.0166(17)
C16 0.0397(16) 0.053(2) 0.0547(19) -0.0090(18) 0.0228(15) -0.0188(17)
C17 0.0387(16) 0.0338(17) 0.0447(17) 0.0050(14) 0.0228(14) -0.0078(13)
C18 0.0418(17) 0.0382(19) 0.0475(18) 0.0031(15) 0.0225(15) -0.0060(14)
C19 0.0431(18) 0.057(2) 0.050(2) -0.0015(17) 0.0248(16) 0.0003(17)
C20 0.0440(18) 0.064(3) 0.050(2) 0.0054(18) 0.0269(16) -0.0057(18)
C21 0.073(3) 0.055(2) 0.097(3) 0.004(2) 0.059(2) 0.012(2)
C22 0.059(2) 0.037(2) 0.072(2) 0.0088(18) 0.038(2) -0.0012(17)
C23 0.082(3) 0.115(4) 0.040(2) -0.006(3) 0.021(2) 0.026(3)
C24 0.091(4) 0.117(5) 0.063(3) 0.022(3) 0.038(3) 0.032(3)
O1 0.0564(15) 0.0631(19) 0.095(2) 0.0140(15) 0.0500(15) -0.0042(13)
O2 0.0531(12) 0.0438(15) 0.0580(14) 0.0126(12) 0.0363(11) -0.0025(12)
O3 0.087(2) 0.099(3) 0.0767(19) 0.0269(17) 0.0626(17) 0.0133(18)
O4 0.150(4) 0.165(5) 0.072(3) -0.058(3) -0.029(3) 0.066(4)
O8 0.14(2) 0.10(2) 0.22(3) 0.000 0.07(2) 0.000
S1 0.0618(5) 0.0567(6) 0.0458(5) 0.0043(4) 0.0239(4) -0.0072(5)
C25 0.0393(18) 0.081(3) 0.059(2) -0.016(2) 0.0223(17) -0.004(2)
C26 0.0423(18) 0.077(3) 0.0437(19) -0.0032(19) 0.0177(16) 0.0169(19)
C27 0.0515(19) 0.048(2) 0.0391(17) 0.0013(16) 0.0189(15) 0.0108(17)
C28 0.083(3) 0.054(3) 0.053(2) 0.0086(18) 0.032(2) 0.004(2)
C29 0.130(5) 0.063(3) 0.064(3) 0.020(3) 0.044(3) 0.028(3)
C30 0.107(4) 0.096(4) 0.053(3) 0.023(3) 0.028(3) 0.050(4)
C31 0.056(2) 0.121(5) 0.055(3) 0.000(3) 0.014(2) 0.036(3)
N1 0.0478(17) 0.054(2) 0.066(2) -0.0009(16) 0.0234(16) -0.0118(14)
O5 0.0606(16) 0.085(2) 0.113(2) 0.028(2) 0.0545(17) 0.0227(17)
O6 0.0642(16) 0.0661(19) 0.0449(14) 0.0037(13) 0.0064(12) -0.0144(14)
O7 0.0479(16) 0.125(3) 0.104(2) -0.036(2) 0.0360(17) -0.0322(18)
S2 0.0358(4) 0.0475(5) 0.0562(5) 0.0090(4) 0.0166(4) -0.0002(4)

loop_
_atom_type_symbol
_atom_type_description
_atom_type_scat_dispersion_real
_atom_type_scat_dispersion_imag
_atom_type_scat_source
C C 0.0033 0.0016 'International Tables Vol C Tables 4.2.6.8 and 6.1.1.4'
H H 0.0000 0.0000 'International Tables Vol C Tables 4.2.6.8 and 6.1.1.4'
N N 0.0061 0.0033 'International Tables Vol C Tables 4.2.6.8 and 6.1.1.4'
O O 0.0106 0.0060 'International Tables Vol C Tables 4.2.6.8 and 6.1.1.4'
S S 0.1246 0.1234 'International Tables Vol C Tables 4.2.6.8 and 6.1.1.4'

loop_
_geom_angle_atom_site_label_1
_geom_angle_atom_site_label_2
_geom_angle_atom_site_label_3
_geom_angle
_geom_angle_site_symmetry_1
_geom_angle_site_symmetry_3
_geom_angle_publ_flag
C2 C1 C10 108.1(3) . . ?
C2 C1 C21 110.9(3) . . ?
C6 C1 C2 109.8(3) . . ?
C6 C1 C10 107.4(3) . . ?
C6 C1 C21 108.6(3) . . ?
C21 C1 C10 111.9(3) . . ?
C1 C2 C3 113.7(3) . . ?
C4 C3 C2 110.3(3) . . ?
C5 C4 C3 117.0(3) . . ?
O1 C4 C3 121.7(3) . . ?
O1 C4 C5 121.3(3) . . ?
C6 C5 C4 123.4(3) . . ?
C5 C6 C1 122.8(3) . . ?
C5 C6 C7 120.7(3) . . ?
C7 C6 C1 116.4(3) . . ?
C6 C7 C8 112.8(3) . . ?
C7 C8 C9 110.7(3) . . ?
C7 C8 S1 110.1(3) . . ?
C9 C8 S1 112.6(2) . . ?
C8 C9 C10 111.0(3) . . ?
C14 C9 C8 112.2(3) . . ?
C14 C9 C10 109.9(2) . . ?
C9 C10 C1 114.1(3) . . ?
C11 C10 C1 112.1(3) . . ?
C11 C10 C9 112.2(3) . . ?
C12 C11 C10 112.3(3) . . ?
C13 C12 C11 111.1(3) . . ?
C12 C13 C14 108.5(2) . . ?
C12 C13 C17 118.4(3) . . ?
C12 C13 C22 109.4(3) . . ?
C14 C13 C17 98.1(2) . . ?
C22 C13 C14 113.0(3) . . ?
C22 C13 C17 109.1(3) . . ?
C9 C14 C13 114.4(3) . . ?
C9 C14 C15 118.8(3) . . ?
C13 C14 C15 103.9(2) . . ?
C14 C15 C16 104.1(2) . . ?
C17 C16 C15 105.3(2) . . ?
C16 C17 C13 103.5(2) . . ?
C18 C17 C13 117.1(3) . . ?
C18 C17 C16 111.9(3) . . ?
O2 C17 C13 111.0(2) . . ?
O2 C17 C16 110.7(2) . . ?
O2 C17 C18 102.8(3) . . ?
C19 C18 C17 103.2(3) . . ?
C20 C19 C18 103.2(3) . . ?
O2 C20 C19 109.5(3) . . ?
O3 C20 C19 128.9(4) . . ?
O3 C20 O2 121.5(4) . . ?
C24 C23 S1 114.7(4) . . ?
O4 C23 C24 123.1(4) . . ?
O4 C23 S1 122.2(4) . . ?
C20 O2 C17 110.7(3) . . ?
C23 S1 C8 101.2(2) . . ?
N1 C25 C26 108.8(3) . . ?
O7 C25 C26 127.8(4) . . ?
O7 C25 N1 123.4(5) . . ?
C27 C26 C25 113.1(3) . . ?
C27 C26 C31 119.0(5) . . ?
C31 C26 C25 127.9(4) . . ?
C26 C27 S2 109.3(3) . . ?
C28 C27 C26 123.5(4) . . ?
C28 C27 S2 127.2(3) . . ?
C27 C28 C29 116.8(4) . . ?
C30 C29 C28 120.2(5) . . ?
C29 C30 C31 122.7(4) . . ?
C30 C31 C26 117.8(5) . . ?
C25 N1 S2 116.1(3) . . ?
N1 S2 C27 92.65(18) . . ?
O5 S2 C27 110.62(18) . . ?
O5 S2 N1 110.9(2) . . ?
O5 S2 O6 117.85(19) . . ?
O6 S2 C27 112.55(18) . . ?
O6 S2 N1 109.40(17) . . ?

loop_
_geom_bond_atom_site_label_1
_geom_bond_atom_site_label_2
_geom_bond_distance
_geom_bond_site_symmetry_2
_geom_bond_publ_flag
C1 C2 1.527(5) . ?
C1 C6 1.526(5) . ?
C1 C10 1.562(4) . ?
C1 C21 1.540(6) . ?
C2 C3 1.530(5) . ?
C3 C4 1.477(5) . ?
C4 C5 1.444(5) . ?
C4 O1 1.229(4) . ?
C5 C6 1.334(5) . ?
C6 C7 1.508(5) . ?
C7 C8 1.527(5) . ?
C8 C9 1.533(5) . ?
C8 S1 1.834(4) . ?
C9 C10 1.543(4) . ?
C9 C14 1.519(4) . ?
C10 C11 1.538(4) . ?
C11 C12 1.526(4) . ?
C12 C13 1.523(4) . ?
C13 C14 1.538(4) . ?
C13 C17 1.550(4) . ?
C13 C22 1.535(5) . ?
C14 C15 1.546(4) . ?
C15 C16 1.552(5) . ?
C16 C17 1.535(4) . ?
C17 C18 1.525(5) . ?
C17 O2 1.470(4) . ?
C18 C19 1.510(5) . ?
C19 C20 1.492(6) . ?
C20 O2 1.357(4) . ?
C20 O3 1.196(4) . ?
C23 C24 1.487(8) . ?
C23 O4 1.204(7) . ?
C23 S1 1.756(4) . ?
C25 C26 1.471(7) . ?
C25 N1 1.374(5) . ?
C25 O7 1.211(5) . ?
C26 C27 1.385(5) . ?
C26 C31 1.385(6) . ?
C27 C28 1.369(6) . ?
C27 S2 1.755(4) . ?
C28 C29 1.393(6) . ?
C29 C30 1.369(8) . ?
C30 C31 1.375(9) . ?
N1 S2 1.641(3) . ?
O5 S2 1.414(3) . ?
O6 S2 1.428(3) . ?

loop_
_geom_hbond_atom_site_label_D
_geom_hbond_atom_site_label_H
_geom_hbond_atom_site_label_A
_geom_hbond_distance_DH
_geom_hbond_distance_HA
_geom_hbond_distance_DA
_geom_hbond_angle_DHA
_geom_hbond_site_symmetry_A
O8 H8A O3 0.8500(14) 2.282(3) 3.132(3) 179.8(2) .
C29 H29 O4 0.917(6) 2.441(4) 3.137(6) 132.8(3) 4_536
N1 H1 O1 0.870(3) 1.910(3) 2.718(4) 153.9(2) .
